data_4336661
loop_
_publ_author_name
'Kiyomi Ehama'
'Yusuke Ohmichi'
'Soichiro Sakamoto'
'Takeshi Fujinami'
'Naohide Matsumoto'
'Naotaka Mochida'
'Takayuki Ishida'
'Yukinari Sunatsuki'
'Masanobu Tsuchimoto'
'Nazzareno Re'

_publ_contact_author_email naohide@aster.sci.kumamoto-u.ac.jp
_publ_contact_author_fax +81-96-342-3390
_publ_contact_author_name 'Naohide Matsumoto'
_publ_contact_author_phone +81-96-342-3390
_publ_section_title
;
 Synthesis, Structure, Luminescent, and Magnetic Properties of
 Carbonato-Bridged ZnII2LnIII2 Complexes [(\m4-CO3)2{ZnIILnLnIII(NO3)}2]
 (LnIII= GdIII, TbIII, DyIII;
 L1=N,N'-Bis(3-methoxy-2-oxybenzylidene)-1,3-propanediaminato,
 L2=N,N'-Bis(3-ethoxy-2-oxybenzylidene)-1,3-propanediaminato)
;
_journal_name_full 'Inorganic Chemistry'
_journal_page_first 12828
_journal_page_last 12841
_journal_paper_doi 10.1021/ic4022273
_journal_volume 52
_journal_year 2013
_chemical_formula_moiety 'C46 H57 N6 O22.50 Tb2 Zn2'
_chemical_formula_sum 'C46 H57 N6 O22.5 Tb2 Zn2'
_chemical_formula_weight 1502.59
_space_group_IT_number 2
_symmetry_cell_setting triclinic
_symmetry_Int_Tables_number 2
_symmetry_space_group_name_Hall '-P 1'
_symmetry_space_group_name_H-M 'P -1'
_atom_sites_solution_hydrogens geom
_atom_sites_solution_primary direct
_atom_sites_solution_secondary difmap
_cell_angle_alpha 83.7960(17)
_cell_angle_beta 80.5530(19)
_cell_angle_gamma 83.2000(18)
_cell_formula_units_Z 2
_cell_length_a 10.3655(8)
_cell_length_b 13.7310(8)
_cell_length_c 19.0898(12)
_cell_measurement_reflns_used 10744
_cell_measurement_temperature 150
_cell_measurement_theta_max 27.45
_cell_measurement_theta_min 3.00
_cell_volume 2650.4(3)
_computing_cell_refinement 'RAPID AUTO'
_computing_data_collection 'RAPID AUTO (Rigaku, ????)'
_computing_data_reduction 'RAPID AUTO'
_computing_molecular_graphics 'CrystalStructure 4.0'
_computing_publication_material 'CrystalStructure 4.0 (Rigaku, 2010)'
_computing_structure_refinement 'CRYSTALS (Carruthers, et al., 1999)'
_computing_structure_solution 'SHELXS97 (Sheldrick, 2008)'
_diffrn_ambient_temperature 150
_diffrn_detector_area_resol_mean 10.000
_diffrn_measured_fraction_theta_full 0.984
_diffrn_measured_fraction_theta_max 0.984
_diffrn_measurement_device_type 'Rigaku R-AXIS RAPID'
_diffrn_measurement_method \w
_diffrn_radiation_type 'Mo K\a'
_diffrn_radiation_wavelength 0.71075
_diffrn_reflns_av_R_equivalents 0.0882
_diffrn_reflns_limit_h_max 13
_diffrn_reflns_limit_h_min -13
_diffrn_reflns_limit_k_max 17
_diffrn_reflns_limit_k_min -17
_diffrn_reflns_limit_l_max 23
_diffrn_reflns_limit_l_min -24
_diffrn_reflns_number 26165
_diffrn_reflns_theta_full 27.48
_diffrn_reflns_theta_max 27.48
_diffrn_standards_number 0
_exptl_absorpt_coefficient_mu 3.612
_exptl_absorpt_correction_T_max 0.682
_exptl_absorpt_correction_T_min 0.492
_exptl_absorpt_correction_type multi-scan
_exptl_absorpt_process_details 'ABSCOR (Rigaku, 1995)'
_exptl_crystal_colour colorless
_exptl_crystal_density_diffrn 1.883
_exptl_crystal_description block
_exptl_crystal_F_000 1490.00
_exptl_crystal_size_max 0.146
_exptl_crystal_size_mid 0.127
_exptl_crystal_size_min 0.106
_refine_diff_density_max 2.790
_refine_diff_density_min -1.770
_refine_ls_extinction_method none
_refine_ls_goodness_of_fit_ref 1.001
_refine_ls_hydrogen_treatment constr
_refine_ls_number_parameters 755
_refine_ls_number_reflns 5955
_refine_ls_R_factor_gt 0.0664
_refine_ls_shift/su_max 0.000
_refine_ls_structure_factor_coef Fsqd
_refine_ls_weighting_details 'w = 1/[0.0025Fo^2^ + 1.0000\s(Fo^2^)]/(4Fo^2^)'
_refine_ls_weighting_scheme calc
_refine_ls_wR_factor_ref 0.1478
_reflns_number_gt 5955
_reflns_number_total 11969
_reflns_threshold_expression F^2^>2.0\s(F^2^)
_cod_data_source_file ic4022273_si_002_6.cif
_cod_data_source_block ZnTb2
_cod_original_formula_sum 'C46 H57 N6 O22.50 Tb2 Zn2'
_cod_database_code 4336661

loop_
_symmetry_equiv_pos_site_id
_symmetry_equiv_pos_as_xyz
1 +X,+Y,+Z
2 -X,-Y,-Z

loop_
_atom_site_label
_atom_site_type_symbol
_atom_site_fract_x
_atom_site_fract_y
_atom_site_fract_z
_atom_site_U_iso_or_equiv
_atom_site_adp_type
_atom_site_occupancy
_atom_site_symmetry_multiplicity
_atom_site_calc_flag
_atom_site_refinement_flags
Tb(1) Tb 0.60365(6) 0.98042(4) 0.90184(3) 0.03224(19) Uani 1.0 2 d .
Tb(2) Tb 0.40481(6) 0.50030(4) 0.60125(3) 0.0380(2) Uani 1.0 2 d .
Zn(1) Zn 0.39291(14) 0.81497(9) 0.87100(8) 0.0374(5) Uani 1.0 2 d .
Zn(2) Zn 0.61506(16) 0.65770(11) 0.64347(8) 0.0450(5) Uani 1.0 2 d .
O(1) O 0.4720(9) 1.1378(6) 0.8650(5) 0.045(3) Uani 1.0 2 d .
O(2) O 0.4343(8) 0.9576(6) 0.8401(4) 0.036(3) Uani 1.0 2 d .
O(3) O 0.5845(8) 0.8149(6) 0.8916(5) 0.039(3) Uani 1.0 2 d .
O(4) O 0.7568(9) 0.8576(6) 0.9657(5) 0.042(3) Uani 1.0 2 d .
O(5) O 0.2989(8) 0.8247(6) 0.9714(4) 0.038(3) Uani 1.0 2 d .
O(6) O 0.4198(8) 0.9437(6) 0.9906(4) 0.038(3) Uani 1.0 2 d .
O(7) O 0.2580(9) 0.9007(6) 1.0735(5) 0.040(3) Uani 1.0 2 d .
O(8) O 0.6871(9) 1.0510(6) 0.7784(5) 0.046(3) Uani 1.0 2 d .
O(9) O 0.8175(9) 0.9364(6) 0.8217(5) 0.046(3) Uani 1.0 2 d .
O(10) O 0.8828(10) 1.0157(7) 0.7181(5) 0.053(3) Uani 1.0 2 d .
O(11) O 0.2447(9) 0.6318(6) 0.5489(5) 0.043(3) Uani 1.0 2 d .
O(12) O 0.4226(9) 0.6601(6) 0.6261(5) 0.043(3) Uani 1.0 2 d .
O(13) O 0.5780(9) 0.5113(6) 0.6625(5) 0.043(3) Uani 1.0 2 d .
O(14) O 0.5454(10) 0.3420(6) 0.6192(6) 0.056(4) Uani 1.0 2 d .
O(15) O 0.7068(9) 0.6625(6) 0.5417(4) 0.045(3) Uani 1.0 2 d .
O(16) O 0.5805(9) 0.5520(6) 0.5136(5) 0.046(3) Uani 1.0 2 d .
O(17) O 0.7357(9) 0.6099(6) 0.4323(5) 0.048(3) Uani 1.0 2 d .
O(18) O 0.1961(9) 0.5377(7) 0.6884(5) 0.054(3) Uani 1.0 2 d .
O(19) O 0.3330(10) 0.4155(7) 0.7193(5) 0.057(4) Uani 1.0 2 d .
O(20) O 0.1415(10) 0.4451(7) 0.7853(5) 0.058(4) Uani 1.0 2 d .
O(21) O 0.1491(12) 0.6774(8) 1.0349(7) 0.083(5) Uani 1.0 2 d .
O(22) O 0.8406(18) 0.8193(11) 0.4842(9) 0.132(7) Uani 1.0 2 d .
O(23) O 0.624(3) 0.974(3) 0.5382(16) 0.134(11) Uiso 0.5000 2 d .
N(1) N 0.2395(11) 0.8354(7) 0.8125(6) 0.039(4) Uani 1.0 2 d .
N(2) N 0.4378(12) 0.6680(8) 0.8549(7) 0.050(4) Uani 1.0 2 d .
N(3) N 0.8004(12) 1.0015(8) 0.7706(6) 0.043(4) Uani 1.0 2 d .
N(4) N 0.5720(12) 0.8027(8) 0.6668(7) 0.054(4) Uani 1.0 2 d .
N(5) N 0.7621(12) 0.6265(9) 0.7066(6) 0.054(4) Uani 1.0 2 d .
N(6) N 0.2215(12) 0.4654(8) 0.7323(7) 0.049(4) Uani 1.0 2 d .
C(1) C 0.4996(17) 1.3013(10) 0.8948(10) 0.086(7) Uani 1.0 2 d .
C(2) C 0.5355(15) 1.2327(10) 0.8439(9) 0.064(6) Uani 1.0 2 d .
C(3) C 0.3616(13) 1.1284(9) 0.8335(7) 0.038(4) Uani 1.0 2 d .
C(4) C 0.2772(13) 1.2061(9) 0.8137(6) 0.040(4) Uani 1.0 2 d .
C(5) C 0.1673(14) 1.1927(10) 0.7856(8) 0.058(5) Uani 1.0 2 d .
C(6) C 0.1411(15) 1.0990(11) 0.7793(8) 0.059(5) Uani 1.0 2 d .
C(7) C 0.2286(13) 1.0172(9) 0.7985(7) 0.040(4) Uani 1.0 2 d .
C(8) C 0.3423(12) 1.0319(8) 0.8242(6) 0.033(4) Uani 1.0 2 d .
C(9) C 0.1874(14) 0.9213(10) 0.7926(7) 0.046(5) Uani 1.0 2 d .
C(10) C 0.1684(15) 0.7533(11) 0.7995(8) 0.056(5) Uani 1.0 2 d .
C(11) C 0.2029(13) 0.6602(9) 0.8439(7) 0.047(5) Uani 1.0 2 d .
C(12) C 0.3447(15) 0.6156(9) 0.8250(9) 0.056(5) Uani 1.0 2 d .
C(13) C 0.5369(15) 0.6152(10) 0.8770(9) 0.065(6) Uani 1.0 2 d .
C(14) C 0.6435(16) 0.6439(10) 0.9099(9) 0.060(5) Uani 1.0 2 d .
C(15) C 0.7308(17) 0.5678(11) 0.9352(12) 0.098(8) Uani 1.0 2 d .
C(16) C 0.827(2) 0.5849(11) 0.9697(13) 0.110(8) Uani 1.0 2 d .
C(17) C 0.8457(15) 0.6849(10) 0.9797(10) 0.075(6) Uani 1.0 2 d .
C(18) C 0.7565(13) 0.7578(8) 0.9544(7) 0.041(4) Uani 1.0 2 d .
C(19) C 0.6573(12) 0.7394(8) 0.9178(8) 0.041(4) Uani 1.0 2 d .
C(20) C 0.8547(15) 0.8843(10) 1.0063(8) 0.055(5) Uani 1.0 2 d .
C(21) C 0.9794(15) 0.8922(10) 0.9579(8) 0.059(5) Uani 1.0 2 d .
C(22) C 0.3251(14) 0.8884(8) 1.0090(8) 0.042(5) Uani 1.0 2 d .
C(23) C 0.0250(16) 0.5909(11) 0.5543(8) 0.065(6) Uani 1.0 2 d .
C(24) C 0.1444(15) 0.6140(10) 0.5083(8) 0.057(5) Uani 1.0 2 d .
C(25) C 0.2368(13) 0.7258(9) 0.5717(8) 0.043(4) Uani 1.0 2 d .
C(26) C 0.1436(14) 0.8006(9) 0.5585(8) 0.054(5) Uani 1.0 2 d .
C(27) C 0.1524(17) 0.8934(11) 0.5803(11) 0.084(7) Uani 1.0 2 d .
C(28) C 0.2583(15) 0.9099(10) 0.6112(9) 0.070(6) Uani 1.0 2 d .
C(29) C 0.3401(14) 0.7362(9) 0.6099(8) 0.046(5) Uani 1.0 2 d .
C(30) C 0.3545(15) 0.8335(10) 0.6250(8) 0.056(5) Uani 1.0 2 d .
C(31) C 0.4649(15) 0.8582(10) 0.6556(9) 0.067(6) Uani 1.0 2 d .
C(32) C 0.6671(15) 0.8521(12) 0.6969(10) 0.074(6) Uani 1.0 2 d .
C(33) C 0.8076(14) 0.8007(11) 0.6799(9) 0.063(6) Uani 1.0 2 d .
C(34) C 0.8313(17) 0.7064(11) 0.7252(9) 0.072(6) Uani 1.0 2 d .
C(35) C 0.8179(15) 0.5398(11) 0.7209(7) 0.055(5) Uani 1.0 2 d .
C(36) C 0.7798(15) 0.4451(10) 0.7059(8) 0.053(5) Uani 1.0 2 d .
C(37) C 0.8663(17) 0.3618(12) 0.7210(10) 0.080(7) Uani 1.0 2 d .
C(38) C 0.8440(17) 0.2712(13) 0.7044(11) 0.088(7) Uani 1.0 2 d .
C(39) C 0.7369(14) 0.2608(11) 0.6711(7) 0.053(5) Uani 1.0 2 d .
C(40) C 0.6525(12) 0.3419(10) 0.6568(7) 0.039(4) Uani 1.0 2 d .
C(41) C 0.6680(14) 0.4378(10) 0.6747(7) 0.043(5) Uani 1.0 2 d .
C(42) C 0.5394(18) 0.2471(18) 0.5871(8) 0.163(11) Uani 1.0 2 d .
C(43) C 0.458(2) 0.1826(16) 0.6381(10) 0.164(12) Uani 1.0 2 d .
C(44) C 0.6776(14) 0.6098(10) 0.4959(7) 0.044(5) Uani 1.0 2 d .
C(45) C 0.115(2) 0.6771(14) 1.1055(11) 0.093(8) Uani 1.0 2 d .
C(46) C 0.888(2) 0.8203(14) 0.4170(11) 0.088(7) Uani 1.0 2 d .
H(1) H 0.4059 1.3169 0.9020 0.1053 Uiso 1.0 2 calc R
H(2) H 0.5413 1.3605 0.8798 0.1054 Uiso 1.0 2 calc R
H(3) H 0.5269 1.2719 0.9387 0.1054 Uiso 1.0 2 calc R
H(4) H 0.5085 1.2662 0.8004 0.0810 Uiso 1.0 2 calc R
H(5) H 0.6306 1.2209 0.8374 0.0810 Uiso 1.0 2 calc R
H(6) H 0.2934 1.2697 0.8194 0.0482 Uiso 1.0 2 calc R
H(7) H 0.1110 1.2464 0.7714 0.0708 Uiso 1.0 2 calc R
H(8) H 0.0666 1.0891 0.7607 0.0731 Uiso 1.0 2 calc R
H(9) H 0.1123 0.9223 0.7717 0.0571 Uiso 1.0 2 calc R
H(10) H 0.1882 0.7437 0.7491 0.0718 Uiso 1.0 2 calc R
H(11) H 0.0756 0.7750 0.8117 0.0718 Uiso 1.0 2 calc R
H(12) H 0.1438 0.6130 0.8378 0.0579 Uiso 1.0 2 calc R
H(13) H 0.1887 0.6748 0.8933 0.0580 Uiso 1.0 2 calc R
H(14) H 0.3565 0.5472 0.8439 0.0710 Uiso 1.0 2 calc R
H(15) H 0.3718 0.6203 0.7737 0.0710 Uiso 1.0 2 calc R
H(16) H 0.5425 0.5484 0.8710 0.0783 Uiso 1.0 2 calc R
H(17) H 0.7254 0.5036 0.9254 0.1261 Uiso 1.0 2 calc R
H(18) H 0.8762 0.5332 0.9917 0.1393 Uiso 1.0 2 calc R
H(19) H 0.9167 0.7000 0.9991 0.0921 Uiso 1.0 2 calc R
H(20) H 0.8634 0.8338 1.0453 0.0660 Uiso 1.0 2 calc R
H(21) H 0.8215 0.9467 1.0253 0.0660 Uiso 1.0 2 calc R
H(22) H 0.9678 0.9419 0.9194 0.0690 Uiso 1.0 2 calc R
H(23) H 1.0093 0.8300 0.9391 0.0691 Uiso 1.0 2 calc R
H(24) H 1.0434 0.9097 0.9841 0.0691 Uiso 1.0 2 calc R
H(25) H -0.0080 0.6444 0.5829 0.0798 Uiso 1.0 2 calc R
H(26) H 0.0438 0.5323 0.5847 0.0798 Uiso 1.0 2 calc R
H(27) H -0.0399 0.5801 0.5261 0.0798 Uiso 1.0 2 calc R
H(28) H 0.1266 0.6734 0.4776 0.0718 Uiso 1.0 2 calc R
H(29) H 0.1789 0.5601 0.4794 0.0718 Uiso 1.0 2 calc R
H(30) H 0.0741 0.7898 0.5360 0.0665 Uiso 1.0 2 calc R
H(31) H 0.0895 0.9454 0.5711 0.1019 Uiso 1.0 2 calc R
H(32) H 0.2626 0.9719 0.6255 0.0867 Uiso 1.0 2 calc R
H(33) H 0.4586 0.9221 0.6688 0.0823 Uiso 1.0 2 calc R
H(34) H 0.6380 0.8506 0.7479 0.0934 Uiso 1.0 2 calc R
H(35) H 0.6588 0.9198 0.6762 0.0934 Uiso 1.0 2 calc R
H(36) H 0.8714 0.8439 0.6866 0.0808 Uiso 1.0 2 calc R
H(37) H 0.8234 0.7841 0.6309 0.0808 Uiso 1.0 2 calc R
H(38) H 0.7983 0.7161 0.7748 0.0926 Uiso 1.0 2 calc R
H(39) H 0.9239 0.6825 0.7203 0.0926 Uiso 1.0 2 calc R
H(40) H 0.8892 0.5358 0.7453 0.0667 Uiso 1.0 2 calc R
H(41) H 0.9416 0.3684 0.7400 0.1011 Uiso 1.0 2 calc R
H(42) H 0.9005 0.2161 0.7159 0.1065 Uiso 1.0 2 calc R
H(43) H 0.7223 0.1988 0.6605 0.0647 Uiso 1.0 2 calc R
H(44) H 0.4982 0.2589 0.5444 0.1768 Uiso 1.0 2 calc R
H(45) H 0.6256 0.2115 0.5759 0.1768 Uiso 1.0 2 calc R
H(46) H 0.3714 0.2154 0.6495 0.1870 Uiso 1.0 2 calc R
H(47) H 0.4533 0.1223 0.6180 0.1871 Uiso 1.0 2 calc R
H(48) H 0.4977 0.1684 0.6806 0.1870 Uiso 1.0 2 calc R

loop_
_atom_site_aniso_label
_atom_site_aniso_U_11
_atom_site_aniso_U_22
_atom_site_aniso_U_33
_atom_site_aniso_U_12
_atom_site_aniso_U_13
_atom_site_aniso_U_23
Tb(1) 0.0319(5) 0.0316(4) 0.0376(4) -0.0118(3) -0.0130(3) -0.0018(3)
Tb(2) 0.0392(5) 0.0398(4) 0.0407(4) -0.0151(3) -0.0139(4) -0.0050(3)
Zn(1) 0.0357(10) 0.0374(8) 0.0446(9) -0.0139(7) -0.0124(7) -0.0073(7)
Zn(2) 0.0414(11) 0.0515(9) 0.0483(10) -0.0178(7) -0.0092(8) -0.0149(8)
O(1) 0.049(7) 0.038(5) 0.053(6) -0.012(4) -0.021(5) 0.004(4)
O(2) 0.041(6) 0.037(5) 0.031(5) -0.010(4) -0.011(4) 0.006(4)
O(3) 0.040(6) 0.031(5) 0.053(6) -0.014(4) -0.017(5) -0.010(4)
O(4) 0.040(6) 0.041(5) 0.053(6) -0.007(4) -0.032(5) -0.002(4)
O(5) 0.039(6) 0.038(5) 0.040(5) -0.016(4) -0.007(4) -0.002(4)
O(6) 0.039(7) 0.044(5) 0.039(5) -0.026(4) -0.012(5) -0.003(4)
O(7) 0.040(6) 0.036(5) 0.048(6) -0.014(4) -0.014(5) -0.002(4)
O(8) 0.034(6) 0.051(6) 0.054(6) -0.010(5) -0.017(5) 0.006(5)
O(9) 0.042(6) 0.051(5) 0.048(6) -0.006(5) -0.009(5) -0.008(5)
O(10) 0.053(7) 0.057(6) 0.050(6) -0.022(5) 0.006(6) -0.006(5)
O(11) 0.046(7) 0.042(5) 0.048(6) -0.016(4) -0.016(5) -0.003(4)
O(12) 0.046(6) 0.042(5) 0.047(6) -0.008(5) -0.013(5) -0.012(4)
O(13) 0.044(6) 0.043(5) 0.042(5) -0.011(5) -0.009(5) 0.006(4)
O(14) 0.069(8) 0.036(5) 0.073(7) 0.001(5) -0.036(6) -0.015(5)
O(15) 0.049(7) 0.056(6) 0.035(5) -0.020(5) -0.012(5) -0.006(4)
O(16) 0.049(7) 0.053(6) 0.042(6) -0.024(5) -0.009(5) -0.004(5)
O(17) 0.050(7) 0.053(6) 0.041(6) -0.010(5) -0.003(5) -0.007(5)
O(18) 0.048(7) 0.060(6) 0.058(7) -0.015(5) -0.017(5) -0.000(5)
O(19) 0.049(7) 0.060(6) 0.062(7) -0.001(5) -0.015(5) -0.001(5)
O(20) 0.050(7) 0.068(7) 0.058(7) -0.031(5) 0.005(6) -0.004(5)
O(21) 0.091(10) 0.069(8) 0.091(10) -0.024(7) -0.024(8) 0.014(7)
O(22) 0.189(19) 0.126(12) 0.106(12) -0.097(11) -0.040(12) -0.005(10)
N(1) 0.032(7) 0.044(6) 0.048(7) -0.015(5) -0.010(5) -0.018(5)
N(2) 0.043(8) 0.038(6) 0.071(8) -0.014(6) 0.003(7) -0.021(6)
N(3) 0.051(9) 0.046(7) 0.042(7) -0.020(6) -0.021(6) -0.011(6)
N(4) 0.039(8) 0.045(7) 0.082(9) -0.016(6) 0.008(7) -0.037(6)
N(5) 0.047(9) 0.080(9) 0.040(7) -0.020(7) -0.010(6) -0.013(6)
N(6) 0.045(9) 0.051(7) 0.056(8) -0.029(6) -0.017(7) 0.011(6)
C(1) 0.068(13) 0.031(8) 0.164(18) 0.001(8) -0.039(12) -0.014(11)
C(2) 0.049(11) 0.043(8) 0.110(14) -0.024(7) -0.038(10) 0.012(9)
C(3) 0.040(9) 0.040(7) 0.036(7) -0.014(6) -0.013(6) 0.018(6)
C(4) 0.043(9) 0.046(8) 0.031(7) -0.007(7) -0.007(6) -0.006(6)
C(5) 0.036(10) 0.052(9) 0.089(12) -0.005(7) -0.031(8) 0.009(8)
C(6) 0.039(10) 0.066(10) 0.078(11) -0.020(8) -0.028(8) 0.008(8)
C(7) 0.027(9) 0.045(8) 0.050(8) -0.003(6) -0.005(7) -0.013(7)
C(8) 0.025(8) 0.039(7) 0.038(7) -0.013(6) -0.009(6) -0.005(6)
C(9) 0.036(9) 0.074(10) 0.033(8) -0.011(8) -0.012(6) -0.015(7)
C(10) 0.050(11) 0.081(10) 0.049(9) -0.033(8) -0.017(8) -0.011(8)
C(11) 0.042(9) 0.057(9) 0.046(8) -0.024(7) 0.002(7) -0.019(7)
C(12) 0.058(11) 0.040(8) 0.079(11) -0.012(7) -0.017(9) -0.024(8)
C(13) 0.050(11) 0.031(8) 0.115(14) -0.009(7) 0.002(10) -0.029(8)
C(14) 0.058(11) 0.045(8) 0.080(11) 0.002(8) -0.028(9) -0.003(8)
C(15) 0.059(13) 0.045(9) 0.21(3) -0.005(8) -0.078(14) -0.023(12)
C(16) 0.100(16) 0.033(9) 0.22(3) -0.005(9) -0.098(16) 0.022(11)
C(17) 0.034(10) 0.042(8) 0.154(17) -0.009(7) -0.027(10) -0.008(10)
C(18) 0.046(9) 0.017(6) 0.056(9) 0.011(6) -0.004(7) -0.008(6)
C(19) 0.026(8) 0.023(6) 0.078(10) -0.008(6) -0.023(7) 0.004(6)
C(20) 0.056(11) 0.056(9) 0.052(9) -0.000(8) -0.014(8) -0.004(7)
C(21) 0.059(11) 0.052(9) 0.062(10) 0.004(8) -0.006(8) -0.008(7)
C(22) 0.044(10) 0.030(7) 0.059(10) -0.016(6) -0.020(8) -0.005(7)
C(23) 0.058(12) 0.066(10) 0.076(11) -0.016(8) -0.013(9) -0.013(9)
C(24) 0.049(11) 0.055(9) 0.076(11) -0.018(7) -0.025(9) -0.010(8)
C(25) 0.028(8) 0.042(8) 0.062(9) -0.016(6) 0.003(7) -0.014(7)
C(26) 0.050(10) 0.039(8) 0.078(11) -0.007(7) -0.007(8) -0.023(7)
C(27) 0.056(12) 0.054(10) 0.144(17) 0.003(9) -0.024(12) -0.021(11)
C(28) 0.052(11) 0.039(8) 0.127(15) -0.003(7) -0.016(10) -0.040(9)
C(29) 0.035(9) 0.044(8) 0.058(9) -0.003(7) 0.008(7) -0.021(7)
C(30) 0.051(11) 0.050(9) 0.073(11) -0.010(7) -0.008(8) -0.030(8)
C(31) 0.051(11) 0.048(9) 0.107(13) -0.014(8) 0.014(10) -0.054(9)
C(32) 0.045(11) 0.086(12) 0.102(14) -0.031(9) -0.011(10) -0.038(10)
C(33) 0.038(10) 0.078(11) 0.086(12) -0.016(8) -0.013(9) -0.049(9)
C(34) 0.067(13) 0.076(11) 0.088(13) -0.019(9) -0.035(11) -0.024(10)
C(35) 0.042(10) 0.079(11) 0.046(9) -0.021(8) -0.012(7) 0.014(8)
C(36) 0.040(10) 0.060(9) 0.065(10) -0.021(7) -0.020(8) -0.000(8)
C(37) 0.049(12) 0.071(11) 0.132(16) -0.026(9) -0.052(11) 0.011(11)
C(38) 0.050(12) 0.078(12) 0.138(17) -0.016(9) -0.049(11) 0.046(12)
C(39) 0.042(10) 0.067(10) 0.052(9) -0.014(8) -0.008(8) -0.000(7)
C(40) 0.021(8) 0.062(9) 0.035(7) -0.013(7) -0.014(6) 0.019(6)
C(41) 0.037(10) 0.054(9) 0.039(8) -0.018(7) -0.001(7) -0.006(7)
C(42) 0.034(13) 0.26(4) 0.14(3) 0.039(17) 0.005(13) 0.11(3)
C(43) 0.068(17) 0.33(4) 0.072(15) 0.01(2) 0.004(13) 0.04(2)
C(44) 0.042(10) 0.057(8) 0.038(8) -0.009(7) -0.020(7) -0.003(7)
C(45) 0.093(16) 0.097(14) 0.098(15) -0.018(11) -0.002(12) -0.054(12)
C(46) 0.097(16) 0.103(14) 0.069(13) -0.021(12) -0.013(11) -0.018(11)

loop_
_atom_type_symbol
_atom_type_description
_atom_type_scat_dispersion_real
_atom_type_scat_dispersion_imag
_atom_type_scat_source
C C 0.0033 0.0016
;
International Tables for Crystallography
(1992, Vol. C, Tables 4.2.6.8 and 6.1.1.4)
;
H H 0.0000 0.0000
;
International Tables for Crystallography
(1992, Vol. C, Table 6.1.1.4)
;
N N 0.0061 0.0033
;
International Tables for Crystallography
(1992, Vol. C, Tables 4.2.6.8 and 6.1.1.4)
;
O O 0.0106 0.0060
;
International Tables for Crystallography
(1992, Vol. C, Tables 4.2.6.8 and 6.1.1.4)
;
Tb Tb -0.1723 4.1537
;
International Tables for Crystallography
(1992, Vol. C, Tables 4.2.6.8 and 6.1.1.4)
;
Zn Zn 0.2839 1.4301
;
International Tables for Crystallography
(1992, Vol. C, Tables 4.2.6.8 and 6.1.1.4)
;

loop_
_geom_angle_atom_site_label_1
_geom_angle_atom_site_label_2
_geom_angle_atom_site_label_3
_geom_angle
_geom_angle_publ_flag
_geom_angle_site_symmetry_1
_geom_angle_site_symmetry_3
O1 Tb1 O2 66.3(3) yes . .
O1 Tb1 O3 132.8(3) yes . .
O1 Tb1 O4 161.5(3) yes . .
O1 Tb1 O6 88.2(3) yes . .
O1 Tb1 O6 81.5(3) yes . 2_677
O1 Tb1 O7 80.0(3) yes . 2_677
O1 Tb1 O8 67.2(3) yes . .
O1 Tb1 O9 116.3(3) yes . .
O2 Tb1 O3 66.7(3) yes . .
O2 Tb1 O4 131.1(3) yes . .
O2 Tb1 O6 73.7(3) yes . .
O2 Tb1 O6 126.3(3) yes . 2_677
O2 Tb1 O7 144.5(3) yes . 2_677
O2 Tb1 O8 78.3(3) yes . .
O2 Tb1 O9 106.9(3) yes . .
O3 Tb1 O4 64.6(3) yes . .
O3 Tb1 O6 76.4(3) yes . .
O3 Tb1 O6 126.2(3) yes . 2_677
O3 Tb1 O7 146.4(3) yes . 2_677
O3 Tb1 O8 105.5(3) yes . .
O3 Tb1 O9 80.1(3) yes . .
O4 Tb1 O6 91.3(3) yes . .
O4 Tb1 O6 81.8(3) yes . 2_677
O4 Tb1 O7 83.9(3) yes . 2_677
O4 Tb1 O8 118.3(3) yes . .
O4 Tb1 O9 68.4(3) yes . .
O6 Tb1 O6 63.1(3) yes . 2_677
O6 Tb1 O7 117.6(3) yes . 2_677
O6 Tb1 O8 148.5(3) yes . .
O6 Tb1 O9 153.9(3) yes . .
O6 Tb1 O7 54.6(3) yes 2_677 2_677
O6 Tb1 O8 127.7(3) yes 2_677 .
O6 Tb1 O9 126.0(3) yes 2_677 .
O7 Tb1 O8 78.7(3) yes 2_677 .
O7 Tb1 O9 77.7(3) yes 2_677 .
O8 Tb1 O9 50.2(3) yes . .
O11 Tb2 O12 65.2(3) yes . .
O11 Tb2 O13 131.6(3) yes . .
O11 Tb2 O14 160.6(4) yes . .
O11 Tb2 O16 90.6(3) yes . .
O11 Tb2 O16 80.0(3) yes . 2_666
O11 Tb2 O17 82.9(3) yes . 2_666
O11 Tb2 O18 67.6(3) yes . .
O11 Tb2 O19 118.4(3) yes . .
O12 Tb2 O13 66.6(3) yes . .
O12 Tb2 O14 132.3(4) yes . .
O12 Tb2 O16 76.2(3) yes . .
O12 Tb2 O16 125.4(3) yes . 2_666
O12 Tb2 O17 145.9(3) yes . 2_666
O12 Tb2 O18 77.6(3) yes . .
O12 Tb2 O19 103.7(3) yes . .
O13 Tb2 O14 65.9(4) yes . .
O13 Tb2 O16 74.0(3) yes . .
O13 Tb2 O16 126.9(3) yes . 2_666
O13 Tb2 O17 145.0(3) yes . 2_666
O13 Tb2 O18 106.0(3) yes . .
O13 Tb2 O19 77.2(3) yes . .
O14 Tb2 O16 87.0(3) yes . .
O14 Tb2 O16 81.8(3) yes . 2_666
O14 Tb2 O17 81.2(4) yes . 2_666
O14 Tb2 O18 119.8(3) yes . .
O14 Tb2 O19 69.7(3) yes . .
O16 Tb2 O16 62.9(4) yes . 2_666
O16 Tb2 O17 117.6(3) yes . 2_666
O16 Tb2 O18 151.3(3) yes . .
O16 Tb2 O19 148.5(4) yes . .
O16 Tb2 O17 54.9(3) yes 2_666 2_666
O16 Tb2 O18 126.8(4) yes 2_666 .
O16 Tb2 O19 130.2(3) yes 2_666 .
O17 Tb2 O18 79.4(3) yes 2_666 .
O17 Tb2 O19 80.5(4) yes 2_666 .
O18 Tb2 O19 51.2(3) yes . .
O2 Zn1 O3 76.6(3) yes . .
O2 Zn1 O5 102.3(3) yes . .
O2 Zn1 N1 90.1(4) yes . .
O2 Zn1 N2 147.3(4) yes . .
O3 Zn1 O5 98.0(4) yes . .
O3 Zn1 N1 157.6(4) yes . .
O3 Zn1 N2 87.7(4) yes . .
O5 Zn1 N1 102.4(4) yes . .
O5 Zn1 N2 108.2(4) yes . .
N1 Zn1 N2 94.6(5) yes . .
O12 Zn2 O13 76.2(4) yes . .
O12 Zn2 O15 99.5(4) yes . .
O12 Zn2 N4 88.0(4) yes . .
O12 Zn2 N5 152.4(4) yes . .
O13 Zn2 O15 101.4(4) yes . .
O13 Zn2 N4 150.3(4) yes . .
O13 Zn2 N5 88.6(5) yes . .
O15 Zn2 N4 105.9(4) yes . .
O15 Zn2 N5 106.1(4) yes . .
N4 Zn2 N5 94.7(5) yes . .
Tb1 O1 C2 121.3(8) yes . .
Tb1 O1 C3 116.5(7) yes . .
C2 O1 C3 116.1(10) yes . .
Tb1 O2 Zn1 104.9(3) yes . .
Tb1 O2 C8 122.2(8) yes . .
Zn1 O2 C8 123.5(8) yes . .
Tb1 O3 Zn1 104.0(3) yes . .
Tb1 O3 C19 125.7(9) yes . .
Zn1 O3 C19 126.3(8) yes . .
Tb1 O4 C18 116.4(8) yes . .
Tb1 O4 C20 124.5(7) yes . .
C18 O4 C20 118.7(10) yes . .
Zn1 O5 C22 120.4(8) yes . .
Tb1 O6 Tb1 116.9(4) yes . 2_677
Tb1 O6 C22 145.1(8) yes . .
Tb1 O6 C22 97.6(8) yes 2_677 .
Tb1 O7 C22 93.8(8) yes 2_677 .
Tb1 O8 N3 98.1(7) yes . .
Tb1 O9 N3 97.4(7) yes . .
Tb2 O11 C24 125.5(7) yes . .
Tb2 O11 C25 116.8(8) yes . .
C24 O11 C25 116.7(10) yes . .
Tb2 O12 Zn2 104.6(4) yes . .
Tb2 O12 C29 123.6(9) yes . .
Zn2 O12 C29 128.8(9) yes . .
Tb2 O13 Zn2 104.6(4) yes . .
Tb2 O13 C41 124.1(9) yes . .
Zn2 O13 C41 124.0(9) yes . .
Tb2 O14 C40 117.8(8) yes . .
Tb2 O14 C42 127.0(9) yes . .
C40 O14 C42 114.9(11) yes . .
Zn2 O15 C44 122.3(8) yes . .
Tb2 O16 Tb2 117.1(4) yes . 2_666
Tb2 O16 C44 147.3(8) yes . .
Tb2 O16 C44 95.1(7) yes 2_666 .
Tb2 O17 C44 94.1(9) yes 2_666 .
Tb2 O18 N6 94.1(7) yes . .
Tb2 O19 N6 97.3(7) yes . .
Zn1 N1 C9 122.3(10) yes . .
Zn1 N1 C10 122.6(8) yes . .
C9 N1 C10 114.5(12) yes . .
Zn1 N2 C12 119.8(8) yes . .
Zn1 N2 C13 122.8(11) yes . .
C12 N2 C13 116.9(11) yes . .
O8 N3 O9 114.0(10) yes . .
O8 N3 O10 122.3(10) yes . .
O9 N3 O10 123.8(11) yes . .
Zn2 N4 C31 124.9(11) yes . .
Zn2 N4 C32 120.4(9) yes . .
C31 N4 C32 114.7(12) yes . .
Zn2 N5 C34 120.7(10) yes . .
Zn2 N5 C35 124.1(12) yes . .
C34 N5 C35 113.8(13) yes . .
O18 N6 O19 117.1(11) yes . .
O18 N6 O20 120.8(11) yes . .
O19 N6 O20 122.1(11) yes . .
O1 C2 C1 113.0(12) yes . .
O1 C3 C4 123.5(12) yes . .
O1 C3 C8 115.1(10) yes . .
C4 C3 C8 121.4(13) yes . .
C3 C4 C5 121.3(13) yes . .
C4 C5 C6 119.1(13) yes . .
C5 C6 C7 120.5(15) yes . .
C6 C7 C8 119.9(12) yes . .
C6 C7 C9 115.5(13) yes . .
C8 C7 C9 124.5(11) yes . .
O2 C8 C3 119.0(12) yes . .
O2 C8 C7 123.3(11) yes . .
C3 C8 C7 117.7(11) yes . .
N1 C9 C7 129.3(14) yes . .
N1 C10 C11 112.4(13) yes . .
C10 C11 C12 114.1(11) yes . .
N2 C12 C11 111.8(11) yes . .
N2 C13 C14 130.1(13) yes . .
C13 C14 C15 116.9(14) yes . .
C13 C14 C19 122.8(13) yes . .
C15 C14 C19 120.3(16) yes . .
C14 C15 C16 122.0(15) yes . .
C15 C16 C17 120.0(15) yes . .
C16 C17 C18 115.9(16) yes . .
O4 C18 C17 122.0(13) yes . .
O4 C18 C19 114.4(10) yes . .
C17 C18 C19 123.6(12) yes . .
O3 C19 C14 123.7(14) yes . .
O3 C19 C18 118.3(11) yes . .
C14 C19 C18 118.0(12) yes . .
O4 C20 C21 108.6(12) yes . .
O5 C22 O6 124.6(12) yes . .
O5 C22 O7 121.4(11) yes . .
O6 C22 O7 113.9(12) yes . .
O11 C24 C23 111.6(13) yes . .
O11 C25 C26 124.9(14) yes . .
O11 C25 C29 112.3(11) yes . .
C26 C25 C29 122.8(13) yes . .
C25 C26 C27 119.0(15) yes . .
C26 C27 C28 120.4(14) yes . .
C27 C28 C30 120.9(14) yes . .
O12 C29 C25 120.8(12) yes . .
O12 C29 C30 122.3(14) yes . .
C25 C29 C30 116.7(12) yes . .
C28 C30 C29 119.5(15) yes . .
C28 C30 C31 117.1(13) yes . .
C29 C30 C31 123.4(13) yes . .
N4 C31 C30 128.5(14) yes . .
N4 C32 C33 111.2(13) yes . .
C32 C33 C34 113.5(13) yes . .
N5 C34 C33 112.5(15) yes . .
N5 C35 C36 128.0(15) yes . .
C35 C36 C37 115.8(15) yes . .
C35 C36 C41 122.9(13) yes . .
C37 C36 C41 121.2(14) yes . .
C36 C37 C38 120.1(17) yes . .
C37 C38 C39 120.7(15) yes . .
C38 C39 C40 119.0(15) yes . .
O14 C40 C39 124.2(13) yes . .
O14 C40 C41 112.6(11) yes . .
C39 C40 C41 123.1(13) yes . .
O13 C41 C36 125.0(13) yes . .
O13 C41 C40 119.2(13) yes . .
C36 C41 C40 115.8(12) yes . .
O14 C42 C43 109.5(13) yes . .
O15 C44 O16 120.6(11) yes . .
O15 C44 O17 123.5(13) yes . .
O16 C44 O17 115.9(13) yes . .

loop_
_geom_bond_atom_site_label_1
_geom_bond_atom_site_label_2
_geom_bond_distance
_geom_bond_publ_flag
_geom_bond_site_symmetry_2
Tb1 O1 2.513(8) yes .
Tb1 O2 2.336(9) yes .
Tb1 O3 2.336(8) yes .
Tb1 O4 2.532(8) yes .
Tb1 O6 2.396(8) yes .
Tb1 O6 2.366(8) yes 2_677
Tb1 O7 2.425(9) yes 2_677
Tb1 O8 2.506(8) yes .
Tb1 O9 2.528(8) yes .
Tb2 O11 2.541(8) yes .
Tb2 O12 2.329(9) yes .
Tb2 O13 2.325(10) yes .
Tb2 O14 2.494(9) yes .
Tb2 O16 2.381(9) yes .
Tb2 O16 2.357(9) yes 2_666
Tb2 O17 2.421(10) yes 2_666
Tb2 O18 2.539(9) yes .
Tb2 O19 2.465(9) yes .
Zn1 O2 2.058(8) yes .
Zn1 O3 2.086(9) yes .
Zn1 O5 2.014(8) yes .
Zn1 N1 2.065(12) yes .
Zn1 N2 2.061(11) yes .
Zn2 O12 2.071(10) yes .
Zn2 O13 2.073(9) yes .
Zn2 O15 2.016(8) yes .
Zn2 N4 2.068(11) yes .
Zn2 N5 2.072(13) yes .
O1 C2 1.515(16) yes .
O1 C3 1.403(17) yes .
O2 C8 1.356(14) yes .
O3 C19 1.312(14) yes .
O4 C18 1.411(14) yes .
O4 C20 1.473(19) yes .
O5 C22 1.269(17) yes .
O6 C22 1.291(16) yes .
O7 C22 1.329(16) yes .
O8 N3 1.280(14) yes .
O9 N3 1.269(13) yes .
O10 N3 1.221(14) yes .
O11 C24 1.45(2) yes .
O11 C25 1.396(16) yes .
O12 C29 1.313(15) yes .
O13 C41 1.319(15) yes .
O14 C40 1.418(18) yes .
O14 C42 1.51(3) yes .
O15 C44 1.286(18) yes .
O16 C44 1.334(17) yes .
O17 C44 1.264(16) yes .
O18 N6 1.260(14) yes .
O19 N6 1.274(15) yes .
O20 N6 1.227(15) yes .
O21 C45 1.34(3) yes .
O22 C46 1.29(3) yes .
N1 C9 1.283(16) yes .
N1 C10 1.48(2) yes .
N2 C12 1.49(2) yes .
N2 C13 1.288(19) yes .
N4 C31 1.305(19) yes .
N4 C32 1.48(3) yes .
N5 C34 1.48(3) yes .
N5 C35 1.283(19) yes .
C1 C2 1.40(3) yes .
C3 C4 1.358(17) yes .
C3 C8 1.398(17) yes .
C4 C5 1.37(3) yes .
C5 C6 1.37(2) yes .
C6 C7 1.413(18) yes .
C7 C8 1.391(19) yes .
C7 C9 1.45(2) yes .
C10 C11 1.496(18) yes .
C11 C12 1.525(19) yes .
C13 C14 1.47(3) yes .
C14 C15 1.40(3) yes .
C14 C19 1.363(19) yes .
C15 C16 1.33(3) yes .
C16 C17 1.45(3) yes .
C17 C18 1.382(19) yes .
C18 C19 1.39(2) yes .
C20 C21 1.47(2) yes .
C23 C24 1.44(2) yes .
C25 C26 1.357(18) yes .
C25 C29 1.42(2) yes .
C26 C27 1.40(3) yes .
C27 C28 1.38(3) yes .
C28 C30 1.39(2) yes .
C29 C30 1.43(2) yes .
C30 C31 1.46(3) yes .
C32 C33 1.54(2) yes .
C33 C34 1.50(2) yes .
C35 C36 1.47(3) yes .
C36 C37 1.40(2) yes .
C36 C41 1.41(3) yes .
C37 C38 1.37(3) yes .
C38 C39 1.39(3) yes .
C39 C40 1.364(18) yes .
C40 C41 1.43(2) yes .
C42 C43 1.47(3) yes .
C1 H1 0.960 no .
C1 H2 0.960 no .
C1 H3 0.960 no .
C2 H4 0.970 no .
C2 H5 0.970 no .
C4 H6 0.930 no .
C5 H7 0.930 no .
C6 H8 0.930 no .
C9 H9 0.930 no .
C10 H10 0.970 no .
C10 H11 0.970 no .
C11 H12 0.970 no .
C11 H13 0.970 no .
C12 H14 0.970 no .
C12 H15 0.970 no .
C13 H16 0.930 no .
C15 H17 0.930 no .
C16 H18 0.930 no .
C17 H19 0.930 no .
C20 H20 0.970 no .
C20 H21 0.970 no .
C21 H22 0.960 no .
C21 H23 0.960 no .
C21 H24 0.960 no .
C23 H25 0.960 no .
C23 H26 0.960 no .
C23 H27 0.960 no .
C24 H28 0.970 no .
C24 H29 0.970 no .
C26 H30 0.930 no .
C27 H31 0.930 no .
C28 H32 0.930 no .
C31 H33 0.930 no .
C32 H34 0.970 no .
C32 H35 0.970 no .
C33 H36 0.970 no .
C33 H37 0.970 no .
C34 H38 0.970 no .
C34 H39 0.970 no .
C35 H40 0.930 no .
C37 H41 0.930 no .
C38 H42 0.930 no .
C39 H43 0.930 no .
C42 H44 0.970 no .
C42 H45 0.970 no .
C43 H46 0.960 no .
C43 H47 0.960 no .
C43 H48 0.960 no .

loop_
_geom_contact_atom_site_label_1
_geom_contact_atom_site_label_2
_geom_contact_distance
_geom_contact_publ_flag
_geom_contact_site_symmetry_2
Zn1 O6 3.101(9) no .
Zn1 C7 3.369(12) no .
Zn1 C11 3.198(14) no .
Zn1 C14 3.410(15) no .
Zn2 O16 3.093(9) no .
Zn2 C30 3.439(14) no .
Zn2 C33 3.163(17) no .
Zn2 C36 3.404(14) no .
O1 C22 3.410(18) no 2_677
O2 C9 2.962(17) no .
O2 C22 3.313(15) no .
O3 C13 2.893(16) no .
O3 C22 3.337(15) no .
O4 C22 3.556(14) no 2_677
O6 C8 3.462(14) no .
O6 C20 3.472(16) no 2_677
O7 N3 3.331(14) no 2_677
O7 C1 3.586(17) no 2_677
O7 C2 3.159(18) no 2_677
O7 C20 3.345(15) no 2_677
O7 C21 3.599(16) no 2_677
O8 C2 3.060(16) no .
O8 C3 3.443(15) no .
O8 C8 3.572(15) no .
O9 C18 3.367(14) no .
O9 C19 3.526(14) no .
O9 C20 3.593(17) no .
O9 C21 3.286(18) no .
O11 O14 3.579(13) no 2_666
O11 C42 3.543(19) no 2_666
O11 C44 3.484(15) no 2_666
O12 C31 2.933(17) no .
O12 C44 3.381(15) no .
O13 C35 2.968(19) no .
O13 C44 3.366(15) no .
O14 C44 3.407(19) no 2_666
O16 C24 3.432(16) no 2_666
O16 C41 3.503(16) no .
O16 C42 3.42(3) no 2_666
O17 N6 3.359(15) no 2_666
O17 C23 3.501(17) no 2_666
O17 C24 3.329(16) no 2_666
O17 C42 3.31(2) no 2_666
O17 C43 3.56(3) no 2_666
O18 C23 3.319(19) no .
O18 C24 3.591(18) no .
O18 C25 3.243(15) no .
O18 C29 3.353(16) no .
O19 C40 3.403(15) no .
O19 C41 3.479(17) no .
N1 C8 3.058(16) no .
N1 C12 3.083(16) no .
N2 C10 3.20(2) no .
N2 C19 3.042(19) no .
N4 C29 3.06(2) no .
N4 C34 3.17(2) no .
N5 C32 3.13(2) no .
N5 C41 3.03(2) no .
C1 C3 3.32(3) no .
C1 C4 3.43(3) no .
C1 C22 3.52(2) no 2_677
C2 C4 2.90(3) no .
C2 C22 3.53(3) no 2_677
C3 C6 2.75(3) no .
C3 C20 3.485(18) no 2_677
C4 C7 2.754(18) no .
C5 C8 2.801(18) no .
C11 C13 3.59(2) no .
C14 C17 2.80(3) no .
C15 C18 2.72(2) no .
C16 C19 2.79(2) no .
C17 C20 2.85(2) no .
C17 C21 3.27(2) no .
C18 C21 3.14(2) no .
C20 C22 3.449(18) no 2_677
C23 C25 3.11(3) no .
C23 C26 3.28(2) no .
C24 C26 2.83(2) no .
C24 C40 3.528(18) no 2_666
C24 C44 3.393(19) no 2_666
C25 C28 2.76(2) no .
C25 C42 3.515(19) no 2_666
C26 C30 2.80(3) no .
C27 C29 2.80(2) no .
C33 C35 3.58(2) no .
C36 C39 2.79(3) no .
C37 C40 2.76(3) no .
C38 C41 2.82(2) no .
C39 C42 2.83(3) no .
C39 C43 3.37(3) no .
C40 C43 3.23(3) no .
C42 C44 3.30(3) no 2_666
O5 O21 2.750(14) no .
O5 C21 3.375(17) no 1_455
O5 C45 3.53(2) no .
O7 O21 3.578(15) no .
O7 C45 3.52(2) no .
O8 C32 3.33(2) no .
O8 C39 3.390(16) no 1_565
O9 C32 3.42(3) no .
O9 C33 3.468(19) no .
O10 C6 3.45(2) no 1_655
O10 C32 3.45(2) no .
O10 C33 3.323(19) no .
O10 C38 3.470(19) no 1_565
O15 O22 2.732(18) no .
O15 C23 3.368(18) no 1_655
O15 C46 3.50(2) no .
O17 O22 3.484(19) no .
O17 C46 3.41(3) no .
O18 C11 3.580(17) no .
O18 C12 3.55(2) no .
O19 C4 3.283(15) no 1_545
O20 C4 3.437(15) no 1_545
O20 C5 3.444(17) no 1_545
O20 C11 3.431(17) no .
O20 C12 3.545(19) no .
O20 C45 3.57(2) no 2_567
O21 O5 2.750(14) no .
O21 O7 3.578(15) no .
O21 C15 3.470(18) no 2_667
O21 C16 3.590(18) no 2_667
O21 C17 3.46(3) no 1_455
O21 C21 3.555(18) no 1_455
O21 C22 3.552(17) no .
O22 O15 2.732(18) no .
O22 O17 3.484(19) no .
O22 O23 3.03(4) no .
O22 C44 3.47(3) no .
O23 O22 3.03(4) no .
O23 O23 3.14(5) no 2_676
O23 N4 3.24(3) no .
O23 C27 3.49(4) no 2_676
O23 C28 3.24(4) no 2_676
O23 C31 2.99(4) no .
O23 C32 3.37(4) no .
N1 C30 3.585(18) no .
N1 C31 3.493(18) no .
N3 C32 3.17(3) no .
N3 C33 3.40(2) no .
N4 O23 3.24(3) no .
N6 C11 3.563(18) no .
N6 C12 3.34(2) no .
C4 O19 3.283(15) no 1_565
C4 O20 3.437(15) no 1_565
C4 C43 3.59(3) no 1_565
C5 O20 3.444(17) no 1_565
C6 O10 3.45(2) no 1_455
C9 C21 3.530(18) no 1_455
C9 C28 3.44(2) no .
C11 O18 3.580(17) no .
C11 O20 3.431(17) no .
C11 N6 3.563(18) no .
C12 O18 3.55(2) no .
C12 O20 3.545(19) no .
C12 N6 3.34(2) no .
C15 O21 3.470(18) no 2_667
C16 O21 3.590(18) no 2_667
C17 O21 3.46(3) no 1_655
C21 O5 3.375(17) no 1_655
C21 O21 3.555(18) no 1_655
C21 C9 3.530(18) no 1_655
C22 O21 3.552(17) no .
C23 O15 3.368(18) no 1_455
C23 C23 3.55(3) no 2_566
C23 C35 3.58(2) no 1_455
C27 O23 3.49(4) no 2_676
C28 O23 3.24(4) no 2_676
C28 C9 3.44(2) no .
C30 N1 3.585(18) no .
C31 O23 2.99(4) no .
C31 N1 3.493(18) no .
C32 O8 3.33(2) no .
C32 O9 3.42(3) no .
C32 O10 3.45(2) no .
C32 O23 3.37(4) no .
C32 N3 3.17(3) no .
C33 O9 3.468(19) no .
C33 O10 3.323(19) no .
C33 N3 3.40(2) no .
C35 C23 3.58(2) no 1_655
C37 C45 3.33(3) no 2_667
C38 O10 3.470(19) no 1_545
C38 C46 3.52(3) no 2_766
C39 O8 3.390(16) no 1_545
C43 C4 3.59(3) no 1_545
C44 O22 3.47(3) no .
C45 O5 3.53(2) no .
C45 O7 3.52(2) no .
C45 O20 3.57(2) no 2_567
C45 C37 3.33(3) no 2_667
C46 O15 3.50(2) no .
C46 O17 3.41(3) no .
C46 C38 3.52(3) no 2_766
